data_2220285
loop_
_publ_author_name
'Lin, Chia-Her'
'Liang, Yao-Ren'
'Tong, Hung-Chun'
'Lo, Yih Hsing'
'Kuo, Ting Shen'

_publ_section_title
(Dithiobenzoato-\k^2^<i>S</i>,<i>S</i>')[hydridotris(pyrazol-1-yl-\k<i>N</i>^2^)borato](triphenylphosphine-\k<i>P</i>)ruthenium(II)
_journal_coeditor_code NC2121
_journal_issue 12
_journal_name_full 'Acta Crystallographica Section E'
_journal_page_first m1535
_journal_paper_doi 10.1107/S1600536808036702
_journal_volume 64
_journal_year 2008
_chemical_formula_iupac '[Ru (C9 H10 B N6) (C7 H5 S2) (C18 H15 P)]'
_chemical_formula_moiety 'C34 H30 B N6 P Ru S2'
_chemical_formula_sum 'C34 H30 B N6 P Ru S2'
_chemical_formula_weight 729.61
_chemical_name_systematic
;
(Dithiobenzoato-\k^2^<i>S</i>,<i>S</i>')[hydridotris(pyrazol-1-yl-\
\kN^2^)borato](triphenylphosphine-\k<i>P</i>)ruthenium(II)
;
_space_group_IT_number 14
_symmetry_cell_setting monoclinic
_symmetry_space_group_name_Hall '-P 2yn'
_symmetry_space_group_name_H-M 'P 1 21/n 1'
_atom_sites_solution_hydrogens geom
_atom_sites_solution_primary direct
_atom_sites_solution_secondary difmap
_audit_creation_method SHELXL-97
_cell_angle_alpha 90.00
_cell_angle_beta 96.591(5)
_cell_angle_gamma 90.00
_cell_formula_units_Z 4
_cell_length_a 12.8915(13)
_cell_length_b 18.394(2)
_cell_length_c 13.5174(16)
_cell_measurement_reflns_used 5326
_cell_measurement_temperature 200(2)
_cell_measurement_theta_max 24.88
_cell_measurement_theta_min 2.32
_cell_volume 3184.1(6)
_computing_cell_refinement 'DENZO and SCALEPACK (Otwinowski & Minor, 1997)'
_computing_data_collection 'COLLECT (Nonius, 1999)'
_computing_data_reduction 'DENZO and SCALEPACK (Otwinowski & Minor, 1997)'
_computing_molecular_graphics 'ORTEP-3 for Windows (Farrugia, 1997)'
_computing_publication_material 'WinGX (Farrugia, 1999)'
_computing_structure_refinement 'SHELXL97 (Sheldrick, 2008)'
_computing_structure_solution 'SHELXS97 (Sheldrick, 2008)'
_diffrn_ambient_temperature 200(2)
_diffrn_measured_fraction_theta_full 0.987
_diffrn_measured_fraction_theta_max 0.987
_diffrn_measurement_device_type 'Nonius KappaCCD'
_diffrn_measurement_method 'CCD rotation images, thick slices'
_diffrn_radiation_monochromator graphite
_diffrn_radiation_source 'fine-focus sealed tube'
_diffrn_radiation_type MoK\a
_diffrn_radiation_wavelength 0.71073
_diffrn_reflns_av_R_equivalents 0.0561
_diffrn_reflns_av_sigmaI/netI 0.0624
_diffrn_reflns_limit_h_max 12
_diffrn_reflns_limit_h_min -15
_diffrn_reflns_limit_k_max 20
_diffrn_reflns_limit_k_min -21
_diffrn_reflns_limit_l_max 15
_diffrn_reflns_limit_l_min -16
_diffrn_reflns_number 22786
_diffrn_reflns_theta_full 25.04
_diffrn_reflns_theta_max 25.04
_diffrn_reflns_theta_min 1.88
_diffrn_standards_decay_% 0
_diffrn_standards_number 0
_exptl_absorpt_coefficient_mu 0.709
_exptl_absorpt_correction_T_max 0.9859
_exptl_absorpt_correction_T_min 0.8829
_exptl_absorpt_correction_type multi-scan
_exptl_absorpt_process_details '(Blessing, 1995)'
_exptl_crystal_colour green
_exptl_crystal_density_diffrn 1.522
_exptl_crystal_density_method 'not measured'
_exptl_crystal_description prism
_exptl_crystal_F_000 1488
_exptl_crystal_size_max 0.18
_exptl_crystal_size_mid 0.12
_exptl_crystal_size_min 0.02
_refine_diff_density_max 1.394
_refine_diff_density_min -0.623
_refine_ls_extinction_method none
_refine_ls_goodness_of_fit_ref 1.023
_refine_ls_hydrogen_treatment constr
_refine_ls_matrix_type full
_refine_ls_number_parameters 406
_refine_ls_number_reflns 5557
_refine_ls_number_restraints 0
_refine_ls_restrained_S_all 1.023
_refine_ls_R_factor_all 0.0694
_refine_ls_R_factor_gt 0.0357
_refine_ls_shift/su_max 0.001
_refine_ls_shift/su_mean 0.000
_refine_ls_structure_factor_coef Fsqd
_refine_ls_weighting_details 'calc w=1/[\s^2^(Fo^2^)+(0.0315P)^2^+1.684P] where P=(Fo^2^+2Fc^2^)/3'
_refine_ls_weighting_scheme calc
_refine_ls_wR_factor_gt 0.0691
_refine_ls_wR_factor_ref 0.0798
_reflns_number_gt 3974
_reflns_number_total 5557
_reflns_threshold_expression I>2\s(I)
_cod_data_source_file nc2121.cif
_cod_data_source_block I
_cod_original_cell_volume 3184.2(6)
_cod_original_sg_symbol_H-M 'P 21/n'
_cod_database_code 2220285
_cod_database_fobs_code 2220285

loop_
_symmetry_equiv_pos_as_xyz
'x, y, z'
'-x+1/2, y+1/2, -z+1/2'
'-x, -y, -z'
'x-1/2, -y-1/2, z-1/2'

loop_
_atom_site_type_symbol
_atom_site_label
_atom_site_fract_x
_atom_site_fract_y
_atom_site_fract_z
_atom_site_U_iso_or_equiv
_atom_site_adp_type
_atom_site_calc_flag
_atom_site_refinement_flags
_atom_site_occupancy
B B1 0.3330(3) 0.7338(2) 0.0521(3) 0.0277(11) Uani d . 1
H H1' 0.3875 0.7068 0.0198 0.033 Uiso calc R 1
C C1 0.3375(3) 0.75212(19) 0.3191(3) 0.0272(9) Uani d . 1
H H1 0.3096 0.7678 0.3777 0.033 Uiso calc R 1
C C2 0.4285(3) 0.7130(2) 0.3191(3) 0.0331(10) Uani d . 1
H H2 0.4739 0.6970 0.3752 0.040 Uiso calc R 1
C C3 0.4393(3) 0.7023(2) 0.2210(3) 0.0283(9) Uani d . 1
H H3 0.4949 0.6770 0.1959 0.034 Uiso calc R 1
C C4 0.2720(3) 0.9240(2) 0.0120(3) 0.0282(9) Uani d . 1
H H4 0.2359 0.9673 0.0255 0.034 Uiso calc R 1
C C5 0.3432(3) 0.9186(2) -0.0566(3) 0.0334(10) Uani d . 1
H H5 0.3648 0.9559 -0.0983 0.040 Uiso calc R 1
C C6 0.3760(3) 0.8478(2) -0.0514(3) 0.0310(10) Uani d . 1
H H6 0.4256 0.8267 -0.0897 0.037 Uiso calc R 1
C C7 0.0588(3) 0.68809(19) 0.0294(3) 0.0259(9) Uani d . 1
H H7 -0.0109 0.6970 0.0424 0.031 Uiso calc R 1
C C8 0.0901(3) 0.6302(2) -0.0258(3) 0.0338(10) Uani d . 1
H H8 0.0474 0.5927 -0.0570 0.041 Uiso calc R 1
C C9 0.1945(3) 0.6385(2) -0.0257(3) 0.0327(10) Uani d . 1
H H9 0.2389 0.6070 -0.0574 0.039 Uiso calc R 1
C C10 0.2846(3) 0.98437(19) 0.2445(2) 0.0191(8) Uani d . 1
C C11 0.2725(3) 1.05912(19) 0.2465(3) 0.0243(9) Uani d . 1
H H11 0.2057 1.0794 0.2525 0.029 Uiso calc R 1
C C12 0.3569(3) 1.1045(2) 0.2400(3) 0.0298(10) Uani d . 1
H H12 0.3478 1.1557 0.2408 0.036 Uiso calc R 1
C C13 0.4542(3) 1.0757(2) 0.2322(3) 0.0279(9) Uani d . 1
H H13 0.5124 1.1070 0.2287 0.034 Uiso calc R 1
C C14 0.4670(3) 1.0014(2) 0.2297(3) 0.0280(9) Uani d . 1
H H14 0.5341 0.9814 0.2242 0.034 Uiso calc R 1
C C15 0.3825(3) 0.9555(2) 0.2350(3) 0.0241(9) Uani d . 1
H H15 0.3916 0.9043 0.2323 0.029 Uiso calc R 1
C C16 0.2187(3) 0.89959(19) 0.3980(3) 0.0218(8) Uani d . 1
C C17 0.2997(3) 0.9362(2) 0.4538(3) 0.0275(9) Uani d . 1
H H17 0.3328 0.9756 0.4247 0.033 Uiso calc R 1
C C18 0.3329(3) 0.9164(2) 0.5511(3) 0.0349(10) Uani d . 1
H H18 0.3890 0.9418 0.5877 0.042 Uiso calc R 1
C C19 0.2853(3) 0.8606(2) 0.5942(3) 0.0329(10) Uani d . 1
H H19 0.3102 0.8460 0.6601 0.040 Uiso calc R 1
C C20 0.2015(3) 0.8251(2) 0.5433(3) 0.0322(10) Uani d . 1
H H20 0.1661 0.7878 0.5747 0.039 Uiso calc R 1
C C21 0.1693(3) 0.8448(2) 0.4452(3) 0.0273(9) Uani d . 1
H H21 0.1120 0.8200 0.4096 0.033 Uiso calc R 1
C C22 0.0647(3) 0.97588(18) 0.2688(3) 0.0206(8) Uani d . 1
C C23 0.0053(3) 0.9746(2) 0.3480(3) 0.0301(10) Uani d . 1
H H23 0.0297 0.9485 0.4068 0.036 Uiso calc R 1
C C24 -0.0893(3) 1.0110(2) 0.3421(3) 0.0380(11) Uani d . 1
H H24 -0.1290 1.0100 0.3971 0.046 Uiso calc R 1
C C25 -0.1262(3) 1.0486(2) 0.2574(3) 0.0341(10) Uani d . 1
H H25 -0.1921 1.0722 0.2530 0.041 Uiso calc R 1
C C26 -0.0671(3) 1.0517(2) 0.1791(3) 0.0279(9) Uani d . 1
H H26 -0.0913 1.0787 0.1212 0.034 Uiso calc R 1
C C27 0.0272(3) 1.01580(19) 0.1842(3) 0.0228(9) Uani d . 1
H H27 0.0673 1.0182 0.1295 0.027 Uiso calc R 1
C C28 -0.0643(3) 0.83083(19) 0.1494(3) 0.0212(8) Uani d . 1
C C29 -0.1777(3) 0.83849(19) 0.1434(3) 0.0256(9) Uani d . 1
C C30 -0.2313(3) 0.8185(2) 0.2228(3) 0.0341(10) Uani d . 1
H H30 -0.1940 0.8001 0.2822 0.041 Uiso calc R 1
C C31 -0.3392(3) 0.8253(3) 0.2156(3) 0.0454(12) Uani d . 1
H H31 -0.3755 0.8108 0.2697 0.055 Uiso calc R 1
C C32 -0.3936(3) 0.8529(2) 0.1303(4) 0.0457(12) Uani d . 1
H H32 -0.4673 0.8575 0.1258 0.055 Uiso calc R 1
C C33 -0.3420(3) 0.8735(2) 0.0523(4) 0.0452(12) Uani d . 1
H H33 -0.3801 0.8927 -0.0063 0.054 Uiso calc R 1
C C34 -0.2346(3) 0.8668(2) 0.0578(3) 0.0334(10) Uani d . 1
H H34 -0.1993 0.8815 0.0032 0.040 Uiso calc R 1
N N1 0.2933(2) 0.76531(15) 0.2267(2) 0.0215(7) Uani d . 1
N N2 0.3582(2) 0.73352(16) 0.1657(2) 0.0235(7) Uani d . 1
N N3 0.2606(2) 0.86080(16) 0.0565(2) 0.0210(7) Uani d . 1
N N4 0.3261(2) 0.81318(16) 0.0171(2) 0.0241(7) Uani d . 1
N N5 0.1408(2) 0.72945(15) 0.0615(2) 0.0223(7) Uani d . 1
N N6 0.2250(2) 0.69857(16) 0.0266(2) 0.0251(7) Uani d . 1
P P1 0.18113(7) 0.91954(5) 0.26504(7) 0.0190(2) Uani d . 1
Ru Ru1 0.16002(2) 0.822395(15) 0.15631(2) 0.01805(9) Uani d . 1
S S1 0.01327(7) 0.78411(5) 0.23709(7) 0.0227(2) Uani d . 1
S S2 0.00968(7) 0.87056(5) 0.06980(7) 0.0231(2) Uani d . 1

loop_
_atom_site_aniso_label
_atom_site_aniso_U_11
_atom_site_aniso_U_22
_atom_site_aniso_U_33
_atom_site_aniso_U_12
_atom_site_aniso_U_13
_atom_site_aniso_U_23
B1 0.025(3) 0.031(3) 0.028(3) 0.005(2) 0.006(2) -0.001(2)
C1 0.038(3) 0.022(2) 0.020(2) 0.0017(18) -0.0020(18) 0.0005(17)
C2 0.036(3) 0.033(2) 0.028(2) 0.0073(19) -0.0084(19) 0.0016(19)
C3 0.021(2) 0.026(2) 0.037(3) 0.0045(17) 0.0015(18) 0.0056(19)
C4 0.033(2) 0.026(2) 0.024(2) -0.0042(18) 0.0010(18) 0.0035(18)
C5 0.034(3) 0.036(3) 0.032(2) -0.0045(19) 0.0105(19) 0.009(2)
C6 0.025(2) 0.047(3) 0.023(2) -0.0026(19) 0.0100(17) 0.0058(19)
C7 0.028(2) 0.025(2) 0.024(2) -0.0035(18) 0.0006(17) 0.0000(17)
C8 0.037(3) 0.029(2) 0.033(3) -0.0087(19) -0.0037(19) -0.004(2)
C9 0.048(3) 0.022(2) 0.029(2) 0.0042(19) 0.004(2) -0.0041(19)
C10 0.017(2) 0.023(2) 0.018(2) -0.0013(16) 0.0032(15) 0.0009(16)
C11 0.020(2) 0.025(2) 0.028(2) 0.0013(16) 0.0048(17) 0.0001(18)
C12 0.035(3) 0.019(2) 0.036(2) -0.0033(18) 0.0028(19) -0.0010(18)
C13 0.027(2) 0.030(2) 0.027(2) -0.0109(18) 0.0061(17) -0.0006(18)
C14 0.021(2) 0.032(2) 0.032(2) 0.0007(17) 0.0050(17) -0.0034(19)
C15 0.027(2) 0.020(2) 0.025(2) -0.0008(17) 0.0032(17) -0.0006(17)
C16 0.024(2) 0.024(2) 0.018(2) 0.0070(16) 0.0031(16) -0.0004(16)
C17 0.025(2) 0.031(2) 0.026(2) 0.0006(17) 0.0016(17) 0.0015(19)
C18 0.029(2) 0.046(3) 0.028(2) 0.004(2) -0.0019(18) -0.005(2)
C19 0.035(3) 0.043(3) 0.020(2) 0.015(2) 0.0022(19) 0.004(2)
C20 0.041(3) 0.032(2) 0.024(2) 0.007(2) 0.0088(19) 0.005(2)
C21 0.031(2) 0.028(2) 0.022(2) -0.0023(17) 0.0015(17) 0.0000(17)
C22 0.020(2) 0.0188(19) 0.023(2) -0.0035(16) 0.0047(16) -0.0039(17)
C23 0.027(2) 0.035(2) 0.029(2) 0.0039(19) 0.0049(18) 0.0014(19)
C24 0.035(3) 0.046(3) 0.035(3) 0.009(2) 0.016(2) 0.001(2)
C25 0.021(2) 0.040(3) 0.042(3) 0.0084(18) 0.004(2) -0.006(2)
C26 0.027(2) 0.026(2) 0.030(2) 0.0022(17) -0.0036(18) -0.0047(18)
C27 0.023(2) 0.024(2) 0.023(2) -0.0002(16) 0.0053(16) -0.0001(17)
C28 0.021(2) 0.023(2) 0.020(2) -0.0022(16) 0.0010(15) -0.0024(17)
C29 0.019(2) 0.023(2) 0.034(2) -0.0022(16) 0.0034(18) -0.0101(18)
C30 0.025(2) 0.050(3) 0.028(2) -0.003(2) 0.0047(18) -0.013(2)
C31 0.030(3) 0.068(3) 0.041(3) -0.004(2) 0.015(2) -0.025(3)
C32 0.022(3) 0.053(3) 0.062(3) 0.004(2) 0.002(2) -0.023(3)
C33 0.031(3) 0.043(3) 0.059(3) 0.004(2) -0.007(2) -0.004(2)
C34 0.025(3) 0.032(2) 0.043(3) 0.0008(18) 0.0023(19) 0.005(2)
N1 0.0232(18) 0.0173(16) 0.0244(18) -0.0015(13) 0.0042(14) 0.0000(14)
N2 0.0193(18) 0.0260(17) 0.0255(18) 0.0024(14) 0.0047(14) 0.0024(15)
N3 0.0207(18) 0.0228(17) 0.0195(17) -0.0011(13) 0.0020(13) 0.0022(14)
N4 0.0198(17) 0.0311(19) 0.0218(17) 0.0011(14) 0.0043(13) 0.0026(15)
N5 0.0238(19) 0.0212(17) 0.0221(17) 0.0006(14) 0.0032(14) -0.0026(14)
N6 0.0270(19) 0.0232(18) 0.0257(19) 0.0004(14) 0.0067(14) -0.0014(14)
P1 0.0186(5) 0.0182(5) 0.0203(5) -0.0001(4) 0.0030(4) 0.0008(4)
Ru1 0.01702(17) 0.01847(15) 0.01893(17) -0.00125(13) 0.00328(11) 0.00074(14)
S1 0.0213(5) 0.0233(5) 0.0239(5) -0.0014(4) 0.0042(4) 0.0021(4)
S2 0.0216(6) 0.0252(5) 0.0225(5) -0.0010(4) 0.0016(4) 0.0013(4)

loop_
_atom_type_symbol
_atom_type_description
_atom_type_scat_dispersion_real
_atom_type_scat_dispersion_imag
_atom_type_scat_source
C C 0.0033 0.0016 'International Tables Vol C Tables 4.2.6.8 and 6.1.1.4'
H H 0.0000 0.0000 'International Tables Vol C Tables 4.2.6.8 and 6.1.1.4'
N N 0.0061 0.0033 'International Tables Vol C Tables 4.2.6.8 and 6.1.1.4'
S S 0.1246 0.1234 'International Tables Vol C Tables 4.2.6.8 and 6.1.1.4'
Ru Ru -1.2594 0.8363 'International Tables Vol C Tables 4.2.6.8 and 6.1.1.4'
B B 0.0013 0.0007 'International Tables Vol C Tables 4.2.6.8 and 6.1.1.4'
P P 0.1023 0.0942 'International Tables Vol C Tables 4.2.6.8 and 6.1.1.4'

loop_
_geom_angle_atom_site_label_1
_geom_angle_atom_site_label_2
_geom_angle_atom_site_label_3
_geom_angle
N2 B1 N4 108.0(3)
N2 B1 N6 107.8(3)
N4 B1 N6 108.2(3)
N2 B1 H1' 110.9
N4 B1 H1' 110.9
N6 B1 H1' 110.9
N1 C1 C2 111.5(3)
N1 C1 H1 124.2
C2 C1 H1 124.2
C3 C2 C1 104.9(3)
C3 C2 H2 127.5
C1 C2 H2 127.5
N2 C3 C2 108.7(3)
N2 C3 H3 125.7
C2 C3 H3 125.7
N3 C4 C5 110.9(4)
N3 C4 H4 124.5
C5 C4 H4 124.5
C6 C5 C4 105.1(3)
C6 C5 H5 127.5
C4 C5 H5 127.5
N4 C6 C5 108.4(4)
N4 C6 H6 125.8
C5 C6 H6 125.8
N5 C7 C8 110.2(3)
N5 C7 H7 124.9
C8 C7 H7 124.9
C9 C8 C7 105.3(3)
C9 C8 H8 127.4
C7 C8 H8 127.4
N6 C9 C8 108.9(4)
N6 C9 H9 125.6
C8 C9 H9 125.6
C11 C10 C15 119.1(3)
C11 C10 P1 123.9(3)
C15 C10 P1 116.7(3)
C12 C11 C10 120.5(3)
C12 C11 H11 119.7
C10 C11 H11 119.7
C13 C12 C11 120.2(4)
C13 C12 H12 119.9
C11 C12 H12 119.9
C12 C13 C14 119.7(3)
C12 C13 H13 120.1
C14 C13 H13 120.1
C13 C14 C15 120.4(4)
C13 C14 H14 119.8
C15 C14 H14 119.8
C14 C15 C10 120.0(3)
C14 C15 H15 120.0
C10 C15 H15 120.0
C21 C16 C17 117.3(3)
C21 C16 P1 120.7(3)
C17 C16 P1 122.0(3)
C18 C17 C16 121.4(4)
C18 C17 H17 119.3
C16 C17 H17 119.3
C19 C18 C17 120.0(4)
C19 C18 H18 120.0
C17 C18 H18 120.0
C18 C19 C20 120.7(4)
C18 C19 H19 119.7
C20 C19 H19 119.7
C19 C20 C21 118.9(4)
C19 C20 H20 120.5
C21 C20 H20 120.5
C16 C21 C20 121.7(4)
C16 C21 H21 119.2
C20 C21 H21 119.2
C23 C22 C27 118.1(3)
C23 C22 P1 122.6(3)
C27 C22 P1 118.8(3)
C22 C23 C24 120.5(4)
C22 C23 H23 119.7
C24 C23 H23 119.7
C25 C24 C23 120.6(4)
C25 C24 H24 119.7
C23 C24 H24 119.7
C26 C25 C24 119.5(4)
C26 C25 H25 120.3
C24 C25 H25 120.3
C25 C26 C27 120.4(4)
C25 C26 H26 119.8
C27 C26 H26 119.8
C26 C27 C22 120.8(3)
C26 C27 H27 119.6
C22 C27 H27 119.6
C29 C28 S2 124.0(3)
C29 C28 S1 126.4(3)
S2 C28 S1 109.6(2)
C30 C29 C34 118.5(4)
C30 C29 C28 121.0(4)
C34 C29 C28 120.6(3)
C31 C30 C29 120.3(4)
C31 C30 H30 119.8
C29 C30 H30 119.8
C32 C31 C30 120.1(4)
C32 C31 H31 119.9
C30 C31 H31 119.9
C33 C32 C31 120.3(4)
C33 C32 H32 119.9
C31 C32 H32 119.9
C32 C33 C34 120.4(4)
C32 C33 H33 119.8
C34 C33 H33 119.8
C33 C34 C29 120.4(4)
C33 C34 H34 119.8
C29 C34 H34 119.8
C1 N1 N2 105.1(3)
C1 N1 Ru1 137.7(2)
N2 N1 Ru1 117.1(2)
C3 N2 N1 109.7(3)
C3 N2 B1 128.4(3)
N1 N2 B1 121.8(3)
C4 N3 N4 106.3(3)
C4 N3 Ru1 134.1(3)
N4 N3 Ru1 119.3(2)
C6 N4 N3 109.3(3)
C6 N4 B1 130.3(3)
N3 N4 B1 120.4(3)
C7 N5 N6 106.5(3)
C7 N5 Ru1 133.3(3)
N6 N5 Ru1 120.1(2)
C9 N6 N5 109.2(3)
C9 N6 B1 131.7(3)
N5 N6 B1 119.1(3)
C22 P1 C10 104.42(16)
C22 P1 C16 102.15(16)
C10 P1 C16 99.36(16)
C22 P1 Ru1 114.77(11)
C10 P1 Ru1 116.19(12)
C16 P1 Ru1 117.70(12)
N3 Ru1 N5 85.49(11)
N3 Ru1 N1 85.83(11)
N5 Ru1 N1 84.61(11)
N3 Ru1 P1 96.44(8)
N5 Ru1 P1 177.43(8)
N1 Ru1 P1 93.82(8)
N3 Ru1 S2 95.15(8)
N5 Ru1 S2 88.31(8)
N1 Ru1 S2 172.76(8)
P1 Ru1 S2 93.20(3)
N3 Ru1 S1 166.07(8)
N5 Ru1 S1 89.71(8)
N1 Ru1 S1 106.76(8)
P1 Ru1 S1 88.79(3)
S2 Ru1 S1 71.61(3)
C28 S1 Ru1 88.02(12)
C28 S2 Ru1 90.79(12)

loop_
_geom_bond_atom_site_label_1
_geom_bond_atom_site_label_2
_geom_bond_distance
B1 N2 1.533(5)
B1 N4 1.535(5)
B1 N6 1.538(5)
B1 H1' 1.0000
C1 N1 1.335(4)
C1 C2 1.376(5)
C1 H1 0.9500
C2 C3 1.363(5)
C2 H2 0.9500
C3 N2 1.342(4)
C3 H3 0.9500
C4 N3 1.325(4)
C4 C5 1.382(5)
C4 H4 0.9500
C5 C6 1.368(5)
C5 H5 0.9500
C6 N4 1.347(4)
C6 H6 0.9500
C7 N5 1.334(4)
C7 C8 1.386(5)
C7 H7 0.9500
C8 C9 1.355(5)
C8 H8 0.9500
C9 N6 1.347(5)
C9 H9 0.9500
C10 C11 1.384(5)
C10 C15 1.389(5)
C10 P1 1.834(3)
C11 C12 1.383(5)
C11 H11 0.9500
C12 C13 1.376(5)
C12 H12 0.9500
C13 C14 1.379(5)
C13 H13 0.9500
C14 C15 1.386(5)
C14 H14 0.9500
C15 H15 0.9500
C16 C21 1.387(5)
C16 C17 1.389(5)
C16 P1 1.844(4)
C17 C18 1.384(5)
C17 H17 0.9500
C18 C19 1.361(5)
C18 H18 0.9500
C19 C20 1.378(5)
C19 H19 0.9500
C20 C21 1.391(5)
C20 H20 0.9500
C21 H21 0.9500
C22 C23 1.386(5)
C22 C27 1.398(5)
C22 P1 1.829(4)
C23 C24 1.386(5)
C23 H23 0.9500
C24 C25 1.375(5)
C24 H24 0.9500
C25 C26 1.375(5)
C25 H25 0.9500
C26 C27 1.378(5)
C26 H26 0.9500
C27 H27 0.9500
C28 C29 1.461(5)
C28 S2 1.684(4)
C28 S1 1.694(4)
C29 C30 1.392(5)
C29 C34 1.397(5)
C30 C31 1.388(5)
C30 H30 0.9500
C31 C32 1.376(6)
C31 H31 0.9500
C32 C33 1.364(6)
C32 H32 0.9500
C33 C34 1.384(5)
C33 H33 0.9500
C34 H34 0.9500
N1 N2 1.372(4)
N1 Ru1 2.141(3)
N3 N4 1.366(4)
N3 Ru1 2.098(3)
N5 N6 1.357(4)
N5 Ru1 2.134(3)
P1 Ru1 2.3100(10)
Ru1 S2 2.3213(10)
Ru1 S1 2.3962(10)
